data_7217445
loop_
_publ_author_name
'Constantinides, Christos P.'
'Eisler, Dana J.'
'Alberola, A.'
'Carter, Emma'
'Murphy, Damien M.'
'Rawson, Jeremy M.'

_publ_section_title
;
 Weakening of the \p*--\p* dimerisation in 1,2,3,5-dithiadiazolyl
 radicals: structural, EPR, magnetic and computational studies of
 dichlorophenyl dithiadiazolyls, Cl2C6H3CNSSN
;
_journal_issue 31
_journal_name_full CrystEngComm
_journal_page_first 7298
_journal_paper_doi 10.1039/C4CE00308J
_journal_volume 16
_journal_year 2014
_chemical_formula_moiety 'C7 H3 Cl2 N2 S2'
_chemical_formula_sum 'C7 H3 Cl2 N2 S2'
_chemical_formula_weight 250.13
_chemical_name_systematic
;
?
;
_space_group_IT_number 2
_symmetry_cell_setting triclinic
_symmetry_space_group_name_Hall '-P 1'
_symmetry_space_group_name_H-M 'P -1'
_atom_sites_solution_hydrogens geom
_atom_sites_solution_primary direct
_atom_sites_solution_secondary difmap
_audit_creation_method SHELXL-97
_cell_angle_alpha 88.096(2)
_cell_angle_beta 81.458(2)
_cell_angle_gamma 77.0090(10)
_cell_formula_units_Z 8
_cell_length_a 7.3271(2)
_cell_length_b 10.3563(3)
_cell_length_c 24.6666(7)
_cell_measurement_reflns_used 34374
_cell_measurement_temperature 180(2)
_cell_measurement_theta_max 25.35
_cell_measurement_theta_min 1.02
_cell_volume 1803.60(9)
_computing_cell_refinement 'HKL Scalepack (Otwinowski & Minor 1997)'
_computing_data_collection 'Collect (Nonius B.V. 1998)'
_computing_data_reduction
;
HKL Denzo and Scalepack (Otwinowski & Minor 1997)
;
_computing_publication_material 'SHELXL-97 (Sheldrick 1997)'
_computing_structure_refinement 'SHELXL-97 (Sheldrick 1997)'
_computing_structure_solution 'SIR-92 (Altomare et al. 1994)'
_diffrn_ambient_temperature 180(2)
_diffrn_measured_fraction_theta_full 0.877
_diffrn_measured_fraction_theta_max 0.877
_diffrn_measurement_device_type 'Nonius Kappa CCD'
_diffrn_measurement_method 'Thin slice \w and \f scans'
_diffrn_radiation_source 'fine-focus sealed tube'
_diffrn_radiation_type MoK\a
_diffrn_radiation_wavelength 0.71073
_diffrn_reflns_av_R_equivalents 0.0395
_diffrn_reflns_av_sigmaI/netI 0.0589
_diffrn_reflns_limit_h_max 8
_diffrn_reflns_limit_h_min -8
_diffrn_reflns_limit_k_max 12
_diffrn_reflns_limit_k_min -12
_diffrn_reflns_limit_l_max 29
_diffrn_reflns_limit_l_min -29
_diffrn_reflns_number 9531
_diffrn_reflns_theta_full 25.34
_diffrn_reflns_theta_max 25.34
_diffrn_reflns_theta_min 3.54
_exptl_absorpt_coefficient_mu 1.127
_exptl_absorpt_correction_T_max 1.002
_exptl_absorpt_correction_T_min 0.902
_exptl_absorpt_correction_type multi-scan
_exptl_absorpt_process_details
;
multi-scan from symmetry-related measurements
Sortav (Blessing 1995)
;
_exptl_crystal_colour black
_exptl_crystal_density_diffrn 1.842
_exptl_crystal_density_method 'not measured'
_exptl_crystal_description needle
_exptl_crystal_F_000 1000
_exptl_crystal_size_max 0.16
_exptl_crystal_size_mid 0.02
_exptl_crystal_size_min 0.02
_refine_diff_density_max 0.410
_refine_diff_density_min -0.466
_refine_diff_density_rms 0.094
_refine_ls_extinction_coef 0.0004(3)
_refine_ls_extinction_expression Fc^*^=kFc[1+0.001xFc^2^\l^3^/sin(2\q)]^-1/4^
_refine_ls_extinction_method SHELXL
_refine_ls_goodness_of_fit_ref 1.050
_refine_ls_hydrogen_treatment constr
_refine_ls_matrix_type full
_refine_ls_number_parameters 471
_refine_ls_number_reflns 5799
_refine_ls_number_restraints 0
_refine_ls_restrained_S_all 1.050
_refine_ls_R_factor_all 0.0710
_refine_ls_R_factor_gt 0.0491
_refine_ls_shift/su_max 0.003
_refine_ls_shift/su_mean 0.000
_refine_ls_structure_factor_coef Fsqd
_refine_ls_weighting_details 'calc w=1/[\s^2^(Fo^2^)+(0.0241P)^2^+4.0662P] where P=(Fo^2^+2Fc^2^)/3'
_refine_ls_weighting_scheme calc
_refine_ls_wR_factor_gt 0.1003
_refine_ls_wR_factor_ref 0.1119
_reflns_number_gt 4579
_reflns_number_total 5799
_reflns_threshold_expression >2sigma(I)
_cod_data_source_file c4ce00308j2.cif
_cod_data_source_block 25dichloro
_cod_depositor_comments
;
The following automatic conversions were performed:

'_symmetry_cell_setting' value 'Triclinic' changed to 'triclinic'
according to
/usr/data/users/saulius/crontab/automatic-downloads/current/RSC/lib/dictionaries/cif_core.dic
dictionary named 'cif_core.dic' version 2.4.2 from 2011-04-26.

Automatic conversion script
Id: cif_fix_values 2281 2013-09-26 08:29:07Z andrius 
;
_cod_original_sg_symbol_H-M P-1
_cod_database_code 7217445

loop_
_symmetry_equiv_pos_as_xyz
'x, y, z'
'-x, -y, -z'

loop_
_atom_site_label
_atom_site_type_symbol
_atom_site_fract_x
_atom_site_fract_y
_atom_site_fract_z
_atom_site_U_iso_or_equiv
_atom_site_adp_type
_atom_site_occupancy
_atom_site_symmetry_multiplicity
_atom_site_calc_flag
_atom_site_refinement_flags
C10 C 0.1092(16) 0.4968(11) 0.6136(5) 0.030(3) Uani 1 1 d .
S11 S 0.1564(5) 0.6668(3) 0.54154(12) 0.0347(8) Uani 1 1 d .
C11 C 0.1191(15) 0.3512(9) 0.6325(4) 0.024(3) Uani 1 1 d .
N11 N 0.1723(13) 0.5136(9) 0.5598(4) 0.030(2) Uani 1 1 d .
S12 S 0.0550(4) 0.7413(2) 0.62132(13) 0.0359(8) Uani 1 1 d .
Cl12 Cl 0.1724(4) 0.4043(3) 0.73683(11) 0.0263(6) Uani 1 1 d .
C12 C 0.1432(14) 0.3105(9) 0.6836(4) 0.016(2) Uani 1 1 d .
N12 N 0.0568(13) 0.5940(8) 0.6484(4) 0.032(2) Uani 1 1 d .
C13 C 0.1421(14) 0.1709(10) 0.6977(4) 0.018(2) Uani 1 1 d .
H13 H 0.1536 0.1404 0.7341 0.022 Uiso 1 1 calc R
C14 C 0.1249(15) 0.0861(11) 0.6592(4) 0.025(2) Uani 1 1 d .
H14 H 0.1278 -0.0043 0.6678 0.030 Uiso 1 1 calc R
C15 C 0.1027(14) 0.1348(11) 0.6060(5) 0.024(3) Uani 1 1 d .
Cl15 Cl 0.0735(4) 0.0312(3) 0.55628(12) 0.0284(6) Uani 1 1 d .
C16 C 0.0917(14) 0.2704(11) 0.5935(4) 0.025(2) Uani 1 1 d .
H16 H 0.0657 0.3044 0.5586 0.030 Uiso 1 1 calc R
C20 C 0.5762(13) 0.4876(11) 0.6206(4) 0.022(2) Uani 1 1 d .
S21 S 0.5819(6) 0.6651(3) 0.55085(12) 0.0366(8) Uani 1 1 d .
C21 C 0.6030(14) 0.3407(9) 0.6380(4) 0.020(2) Uani 1 1 d .
N21 N 0.6197(13) 0.5086(9) 0.5668(4) 0.031(2) Uani 1 1 d .
Cl22 Cl 0.6746(4) 0.3913(3) 0.74058(12) 0.0287(6) Uani 1 1 d .
N22 N 0.5171(14) 0.5795(8) 0.6574(4) 0.031(2) Uani 1 1 d .
S22 S 0.4942(5) 0.7313(3) 0.63173(13) 0.0336(8) Uani 1 1 d .
C22 C 0.6396(16) 0.2996(11) 0.6877(5) 0.025(3) Uani 1 1 d .
C23 C 0.6485(13) 0.1573(9) 0.7013(5) 0.017(2) Uani 1 1 d .
H23 H 0.6647 0.1268 0.7374 0.020 Uiso 1 1 calc R
C24 C 0.6338(14) 0.0694(10) 0.6626(4) 0.019(2) Uani 1 1 d .
H24 H 0.6461 -0.0223 0.6705 0.022 Uiso 1 1 calc R
Cl25 Cl 0.5753(4) 0.0157(3) 0.56099(12) 0.0270(6) Uani 1 1 d .
C25 C 0.6001(14) 0.1210(10) 0.6112(5) 0.021(2) Uani 1 1 d .
C26 C 0.5810(13) 0.2570(11) 0.5993(4) 0.024(3) Uani 1 1 d .
H26 H 0.5528 0.2901 0.5644 0.028 Uiso 1 1 calc R
C30 C 0.2046(16) 0.9860(11) 0.8793(4) 0.028(2) Uani 1 1 d .
S31 S 0.1323(6) 1.1676(3) 0.94937(12) 0.0416(10) Uani 1 1 d .
C31 C 0.2374(13) 0.8514(10) 0.8632(4) 0.023(2) Uani 1 1 d .
N31 N 0.1901(15) 1.0118(10) 0.9326(4) 0.035(2) Uani 1 1 d .
Cl32 Cl 0.4124(4) 0.8962(3) 0.76024(12) 0.0291(6) Uani 1 1 d .
S32 S 0.1210(5) 1.2340(3) 0.86818(13) 0.0377(10) Uani 1 1 d .
C32 C 0.3234(14) 0.7928(10) 0.8105(4) 0.019(2) Uani 1 1 d .
N32 N 0.1702(13) 1.0862(8) 0.8424(4) 0.031(2) Uani 1 1 d .
C33 C 0.3537(17) 0.6688(12) 0.7990(5) 0.031(3) Uani 1 1 d .
H33 H 0.4166 0.6361 0.7640 0.037 Uiso 1 1 calc R
C34 C 0.2915(16) 0.5822(11) 0.8394(5) 0.025(2) Uani 1 1 d .
H34 H 0.3091 0.4908 0.8313 0.030 Uiso 1 1 calc R
Cl35 Cl 0.1345(4) 0.5193(3) 0.94003(14) 0.0319(7) Uani 1 1 d .
C35 C 0.2068(14) 0.6296(11) 0.8896(5) 0.022(2) Uani 1 1 d .
C36 C 0.1835(15) 0.7567(10) 0.9029(4) 0.023(2) Uani 1 1 d .
H36 H 0.1303 0.7852 0.9392 0.028 Uiso 1 1 calc R
C40 C 0.7319(13) 0.9910(9) 0.8852(4) 0.020(2) Uani 1 1 d .
S41 S 0.6931(6) 1.1630(3) 0.95740(13) 0.0370(9) Uani 1 1 d .
N41 N 0.7341(13) 1.0071(9) 0.9382(4) 0.030(2) Uani 1 1 d .
C41 C 0.7485(13) 0.8580(10) 0.8669(4) 0.022(2) Uani 1 1 d .
Cl42 Cl 0.9161(4) 0.9008(3) 0.76233(12) 0.0270(6) Uani 1 1 d .
S42 S 0.6702(5) 1.2377(3) 0.87780(14) 0.0389(8) Uani 1 1 d .
N42 N 0.6992(14) 1.0945(8) 0.8493(4) 0.032(2) Uani 1 1 d .
C42 C 0.8257(15) 0.7988(11) 0.8124(4) 0.020(2) Uani 1 1 d .
C43 C 0.8450(16) 0.6778(11) 0.8012(5) 0.026(2) Uani 1 1 d .
H43 H 0.9022 0.6456 0.7657 0.031 Uiso 1 1 calc R
C44 C 0.7822(16) 0.5905(10) 0.8410(5) 0.027(3) Uani 1 1 d .
H44 H 0.7931 0.5003 0.8321 0.033 Uiso 1 1 calc R
Cl45 Cl 0.6319(4) 0.5281(3) 0.94276(13) 0.0333(7) Uani 1 1 d .
C45 C 0.7059(14) 0.6363(11) 0.8923(5) 0.025(3) Uani 1 1 d .
C46 C 0.6917(15) 0.7629(10) 0.9064(4) 0.023(2) Uani 1 1 d .
H46 H 0.6433 0.7905 0.9431 0.028 Uiso 1 1 calc R

loop_
_atom_site_aniso_label
_atom_site_aniso_U_11
_atom_site_aniso_U_22
_atom_site_aniso_U_33
_atom_site_aniso_U_23
_atom_site_aniso_U_13
_atom_site_aniso_U_12
C10 0.037(6) 0.030(5) 0.026(5) 0.008(4) -0.006(4) -0.011(4)
S11 0.048(2) 0.0283(13) 0.0308(16) 0.0075(9) -0.0098(11) -0.0136(13)
C11 0.028(6) 0.014(4) 0.025(6) 0.003(4) 0.006(4) -0.002(4)
N11 0.043(5) 0.030(4) 0.017(4) 0.003(3) -0.003(3) -0.009(4)
S12 0.0437(19) 0.0232(13) 0.0373(16) 0.0019(9) 0.0019(11) -0.0056(12)
Cl12 0.0307(15) 0.0290(13) 0.0197(13) -0.0033(11) -0.0023(11) -0.0083(11)
C12 0.014(4) 0.011(4) 0.025(5) 0.001(3) 0.003(3) -0.010(3)
N12 0.042(5) 0.027(4) 0.026(4) 0.005(3) 0.004(3) -0.013(4)
C13 0.013(4) 0.022(5) 0.023(5) 0.009(4) -0.007(4) -0.007(4)
C14 0.024(6) 0.033(6) 0.019(5) -0.001(4) 0.003(4) -0.012(4)
C15 0.020(5) 0.029(6) 0.023(6) -0.006(4) 0.003(4) -0.005(4)
Cl15 0.0310(15) 0.0337(14) 0.0227(13) -0.0055(11) -0.0022(11) -0.0122(12)
C16 0.016(5) 0.035(6) 0.017(5) -0.002(4) 0.001(4) 0.006(4)
C20 0.016(4) 0.035(5) 0.019(5) 0.005(4) 0.000(3) -0.015(4)
S21 0.055(2) 0.0281(13) 0.0274(15) 0.0044(9) 0.0024(12) -0.0162(13)
C21 0.027(5) 0.007(4) 0.021(5) 0.005(3) 0.009(4) -0.002(3)
N21 0.042(6) 0.030(4) 0.020(4) 0.004(3) 0.000(3) -0.007(4)
Cl22 0.0320(15) 0.0292(14) 0.0239(14) -0.0041(11) -0.0057(12) -0.0033(11)
N22 0.050(5) 0.021(4) 0.027(4) 0.007(3) -0.006(4) -0.022(4)
S22 0.0512(19) 0.0232(12) 0.0277(15) 0.0006(9) -0.0040(11) -0.0121(12)
C22 0.020(5) 0.020(5) 0.035(6) -0.010(4) 0.003(4) -0.006(4)
C23 0.006(4) 0.016(4) 0.028(5) 0.006(3) -0.001(3) -0.004(3)
C24 0.015(5) 0.019(4) 0.021(5) 0.004(3) -0.003(4) -0.002(3)
Cl25 0.0275(14) 0.0293(13) 0.0248(14) -0.0045(11) -0.0006(11) -0.0089(11)
C25 0.022(5) 0.017(5) 0.021(6) -0.002(4) 0.001(4) -0.004(4)
C26 0.012(4) 0.036(6) 0.019(5) 0.003(4) 0.000(4) 0.000(4)
C30 0.037(6) 0.027(5) 0.017(5) 0.007(4) 0.002(4) -0.006(4)
S31 0.071(3) 0.0278(14) 0.0260(16) -0.0034(9) -0.0049(12) -0.0111(15)
C31 0.009(4) 0.037(6) 0.021(5) 0.008(4) -0.002(3) -0.004(4)
N31 0.052(6) 0.026(4) 0.030(5) 0.000(3) -0.007(4) -0.017(4)
Cl32 0.0281(14) 0.0317(13) 0.0248(14) 0.0082(12) 0.0032(11) -0.0066(11)
S32 0.060(2) 0.0235(13) 0.0285(16) 0.0001(9) 0.0006(11) -0.0108(13)
C32 0.016(4) 0.032(5) 0.007(4) -0.001(4) 0.002(3) -0.007(4)
N32 0.040(5) 0.026(4) 0.024(4) 0.007(3) -0.007(3) 0.001(4)
C33 0.038(6) 0.040(6) 0.012(5) 0.008(4) -0.001(4) -0.005(5)
C34 0.026(6) 0.020(5) 0.030(6) -0.001(4) -0.007(4) -0.004(4)
Cl35 0.0385(16) 0.0304(14) 0.0290(15) 0.0092(11) -0.0030(12) -0.0144(12)
C35 0.019(5) 0.034(6) 0.020(6) 0.014(4) -0.011(4) -0.018(4)
C36 0.032(6) 0.027(6) 0.018(5) 0.002(4) -0.006(4) -0.022(4)
C40 0.013(4) 0.014(4) 0.032(6) 0.004(4) -0.001(3) 0.000(3)
S41 0.053(2) 0.0280(13) 0.0282(16) -0.0073(9) 0.0044(11) -0.0119(13)
N41 0.038(5) 0.021(4) 0.032(5) -0.003(3) 0.002(4) -0.015(3)
C41 0.011(4) 0.032(5) 0.025(5) 0.001(4) 0.002(3) -0.010(4)
Cl42 0.0242(14) 0.0286(13) 0.0269(15) 0.0081(11) 0.0014(11) -0.0076(11)
S42 0.054(2) 0.0229(13) 0.0375(16) -0.0013(10) -0.0047(12) -0.0052(13)
N42 0.046(5) 0.017(4) 0.030(5) 0.002(3) -0.006(4) 0.000(4)
C42 0.019(5) 0.030(5) 0.010(5) 0.005(4) -0.002(3) -0.001(4)
C43 0.033(6) 0.028(5) 0.016(5) 0.006(4) -0.005(4) -0.006(4)
C44 0.031(6) 0.018(5) 0.031(6) -0.001(4) -0.008(4) 0.000(4)
Cl45 0.0415(17) 0.0322(14) 0.0294(16) 0.0096(12) -0.0024(12) -0.0178(12)
C45 0.019(5) 0.030(6) 0.029(6) 0.010(4) -0.003(4) -0.012(4)
C46 0.036(6) 0.019(5) 0.018(5) -0.001(4) -0.002(4) -0.015(4)

loop_
_atom_type_symbol
_atom_type_description
_atom_type_scat_dispersion_real
_atom_type_scat_dispersion_imag
_atom_type_scat_source
C C 0.0033 0.0016 'International Tables Vol C Tables 4.2.6.8 and 6.1.1.4'
H H 0.0000 0.0000 'International Tables Vol C Tables 4.2.6.8 and 6.1.1.4'
Cl Cl 0.1484 0.1585 'International Tables Vol C Tables 4.2.6.8 and 6.1.1.4'
N N 0.0061 0.0033 'International Tables Vol C Tables 4.2.6.8 and 6.1.1.4'
S S 0.1246 0.1234 'International Tables Vol C Tables 4.2.6.8 and 6.1.1.4'

loop_
_geom_angle_atom_site_label_1
_geom_angle_atom_site_label_2
_geom_angle_atom_site_label_3
_geom_angle
N12 C10 N11 122.9(10)
N12 C10 C11 121.2(9)
N11 C10 C11 115.8(10)
N11 S11 S12 94.1(3)
C12 C11 C16 123.1(9)
C12 C11 C10 122.8(10)
C16 C11 C10 114.1(9)
C10 N11 S11 114.2(8)
N12 S12 S11 93.9(3)
C11 C12 C13 118.0(9)
C11 C12 Cl12 127.3(8)
C13 C12 Cl12 114.7(8)
C10 N12 S12 114.7(7)
C14 C13 C12 120.4(10)
C14 C13 H13 119.8
C12 C13 H13 119.8
C13 C14 C15 118.6(10)
C13 C14 H14 120.7
C15 C14 H14 120.7
C14 C15 C16 120.8(10)
C14 C15 Cl15 120.1(9)
C16 C15 Cl15 119.0(9)
C11 C16 C15 118.8(10)
C11 C16 H16 120.6
C15 C16 H16 120.6
N22 C20 N21 125.1(10)
N22 C20 C21 119.6(9)
N21 C20 C21 115.3(10)
N21 S21 S22 94.8(4)
C22 C21 C26 122.4(9)
C22 C21 C20 122.4(9)
C26 C21 C20 115.2(9)
C20 N21 S21 112.9(8)
C20 N22 S22 113.4(7)
N22 S22 S21 93.8(3)
C21 C22 C23 117.7(10)
C21 C22 Cl22 128.2(9)
C23 C22 Cl22 114.1(9)
C24 C23 C22 121.1(9)
C24 C23 H23 119.4
C22 C23 H23 119.4
C23 C24 C25 116.9(9)
C23 C24 H24 121.5
C25 C24 H24 121.5
C24 C25 C26 121.8(10)
C24 C25 Cl25 119.1(8)
C26 C25 Cl25 119.0(8)
C21 C26 C25 119.8(10)
C21 C26 H26 120.1
C25 C26 H26 120.1
N31 C30 N32 120.8(10)
N31 C30 C31 117.8(10)
N32 C30 C31 121.1(10)
N31 S31 S32 94.1(4)
C30 C31 C36 118.7(9)
C30 C31 C32 128.1(9)
C36 C31 C32 113.2(9)
C30 N31 S31 115.7(8)
N32 S32 S31 94.4(3)
C33 C32 C31 125.0(9)
C33 C32 Cl32 117.3(8)
C31 C32 Cl32 117.4(8)
C30 N32 S32 115.0(7)
C32 C33 C34 118.7(10)
C32 C33 H33 120.7
C34 C33 H33 120.7
C35 C34 C33 120.0(10)
C35 C34 H34 120.0
C33 C34 H34 120.0
C36 C35 C34 121.8(10)
C36 C35 Cl35 118.8(9)
C34 C35 Cl35 119.3(9)
C35 C36 C31 121.2(10)
C35 C36 H36 119.4
C31 C36 H36 119.4
N41 C40 N42 123.2(9)
N41 C40 C41 116.7(9)
N42 C40 C41 119.8(9)
N41 S41 S42 93.9(4)
C40 N41 S41 114.2(8)
C40 C41 C46 118.3(9)
C40 C41 C42 129.1(9)
C46 C41 C42 112.6(9)
N42 S42 S41 95.5(4)
C40 N42 S42 113.1(7)
C43 C42 C41 124.4(10)
C43 C42 Cl42 118.3(9)
C41 C42 Cl42 117.0(8)
C42 C43 C44 120.4(11)
C42 C43 H43 119.8
C44 C43 H43 119.8
C45 C44 C43 119.6(10)
C45 C44 H44 120.2
C43 C44 H44 120.2
C46 C45 C44 121.5(10)
C46 C45 Cl45 118.4(9)
C44 C45 Cl45 120.1(9)
C45 C46 C41 121.5(10)
C45 C46 H46 119.3
C41 C46 H46 119.3

loop_
_geom_bond_atom_site_label_1
_geom_bond_atom_site_label_2
_geom_bond_distance
C10 N12 1.299(14)
C10 N11 1.357(14)
C10 C11 1.553(14)
S11 N11 1.619(9)
S11 S12 2.104(4)
C11 C12 1.339(14)
C11 C16 1.361(15)
S12 N12 1.643(8)
Cl12 C12 1.724(10)
C12 C13 1.478(13)
C13 C14 1.353(16)
C13 H13 0.9500
C14 C15 1.409(16)
C14 H14 0.9500
C15 C16 1.414(14)
C15 Cl15 1.723(11)
C16 H16 0.9500
C20 N22 1.293(13)
C20 N21 1.340(14)
C20 C21 1.544(13)
S21 N21 1.626(10)
S21 S22 2.092(4)
C21 C22 1.332(15)
C21 C26 1.360(14)
Cl22 C22 1.720(11)
N22 S22 1.657(8)
C22 C23 1.490(14)
C23 C24 1.372(15)
C23 H23 0.9500
C24 C25 1.394(15)
C24 H24 0.9500
Cl25 C25 1.733(11)
C25 C26 1.409(13)
C26 H26 0.9500
C30 N31 1.334(15)
C30 N32 1.363(13)
C30 C31 1.421(15)
S31 N31 1.624(10)
S31 S32 2.103(4)
C31 C36 1.438(13)
C31 C32 1.448(14)
Cl32 C32 1.758(10)
S32 N32 1.620(9)
C32 C33 1.287(15)
C33 C34 1.412(16)
C33 H33 0.9500
C34 C35 1.355(16)
C34 H34 0.9500
Cl35 C35 1.765(10)
C35 C36 1.334(14)
C36 H36 0.9500
C40 N41 1.325(15)
C40 N42 1.370(12)
C40 C41 1.437(14)
S41 N41 1.648(9)
S41 S42 2.102(4)
C41 C46 1.446(13)
C41 C42 1.475(14)
Cl42 C42 1.752(10)
S42 N42 1.620(9)
C42 C43 1.264(14)
C43 C44 1.411(16)
C43 H43 0.9500
C44 C45 1.360(16)
C44 H44 0.9500
Cl45 C45 1.754(11)
C45 C46 1.345(14)
C46 H46 0.9500
